data_1555367
loop_
_publ_author_name
'N V G, Moorthy'
'Dyapa, Rajendar'
'Pansare, Sunil V.'

_publ_section_title
;
 Formal Synthesis of (+)-Lasubine II and (-)-Subcosine II via
 Organocatalytic Michael Addition of a Ketone to an \a-Nitrostyrene.
;
_journal_issue 21
_journal_name_full 'Organic letters'
_journal_page_first 5312
_journal_page_last 5315
_journal_paper_doi 10.1021/acs.orglett.5b02677
_journal_volume 17
_journal_year 2015
_chemical_absolute_configuration ad
_chemical_formula_moiety 'C18 H23 N O7'
_chemical_formula_sum 'C18 H23 N O7'
_chemical_formula_weight 365.37
_space_group_crystal_system hexagonal
_space_group_IT_number 170
_space_group_name_Hall 'P 65'
_space_group_name_H-M_alt 'P 65'
_atom_sites_solution_hydrogens mixed
_audit_creation_method SHELXL-2014/6
_cell_angle_alpha 90
_cell_angle_beta 90
_cell_angle_gamma 120
_cell_formula_units_Z 6
_cell_length_a 10.20930(10)
_cell_length_b 10.20930(10)
_cell_length_c 30.4222(3)
_cell_measurement_reflns_used 9962
_cell_measurement_temperature 295(2)
_cell_measurement_theta_max 69.99
_cell_measurement_theta_min 5.00
_cell_volume 2746.08(5)
_computing_cell_refinement 'Bruker SAINT'
_computing_data_collection 'Bruker APEX2'
_computing_data_reduction 'Bruker SAINT'
_computing_molecular_graphics 'Bruker SHELXTL'
_computing_publication_material 'Bruker SHELXTL'
_computing_structure_refinement 'SHELXL-2014/6 (Sheldrick, 2014)'
_computing_structure_solution 'SHELXS-97 (Sheldrick 2008)'
_diffrn_ambient_temperature 295(2)
_diffrn_measured_fraction_theta_full 0.991
_diffrn_measured_fraction_theta_max 0.990
_diffrn_measurement_device_type 'Bruker SMART 6K CCD'
_diffrn_measurement_method '\w scans'
_diffrn_radiation_type CuK\a
_diffrn_radiation_wavelength 1.54178
_diffrn_reflns_av_R_equivalents 0.0395
_diffrn_reflns_av_unetI/netI 0.0218
_diffrn_reflns_Laue_measured_fraction_full 0.991
_diffrn_reflns_Laue_measured_fraction_max 0.990
_diffrn_reflns_limit_h_max 12
_diffrn_reflns_limit_h_min -11
_diffrn_reflns_limit_k_max 12
_diffrn_reflns_limit_k_min -12
_diffrn_reflns_limit_l_max 32
_diffrn_reflns_limit_l_min -35
_diffrn_reflns_number 21010
_diffrn_reflns_point_group_measured_fraction_full 0.916
_diffrn_reflns_point_group_measured_fraction_max 0.910
_diffrn_reflns_theta_full 67.679
_diffrn_reflns_theta_max 70.063
_diffrn_reflns_theta_min 5.002
_exptl_absorpt_coefficient_mu 0.860
_exptl_absorpt_correction_T_max 0.8772
_exptl_absorpt_correction_T_min 0.7529
_exptl_absorpt_correction_type numerical
_exptl_absorpt_process_details SADABS
_exptl_crystal_colour colourless
_exptl_crystal_density_diffrn 1.326
_exptl_crystal_description rod
_exptl_crystal_F_000 1164
_exptl_crystal_size_max 0.448
_exptl_crystal_size_mid 0.246
_exptl_crystal_size_min 0.220
_refine_diff_density_max 0.120
_refine_diff_density_min -0.115
_refine_diff_density_rms 0.026
_refine_ls_abs_structure_details
; 
 Flack x determined using 1353 quotients [(I+)-(I-)]/[(I+)+(I-)] 
 (Parsons, Flack and Wagner, Acta Cryst. B69 (2013) 249-259). 
;
_refine_ls_abs_structure_Flack 0.11(9)
_refine_ls_extinction_method none
_refine_ls_goodness_of_fit_ref 1.075
_refine_ls_hydrogen_treatment mixed
_refine_ls_matrix_type full
_refine_ls_number_parameters 281
_refine_ls_number_reflns 3170
_refine_ls_number_restraints 1
_refine_ls_restrained_S_all 1.075
_refine_ls_R_factor_all 0.0321
_refine_ls_R_factor_gt 0.0314
_refine_ls_shift/su_max 0.000
_refine_ls_shift/su_mean 0.000
_refine_ls_structure_factor_coef Fsqd
_refine_ls_weighting_details 'w=1/[\s^2^(Fo^2^)+(0.0589P)^2^+0.2330P] where P=(Fo^2^+2Fc^2^)/3'
_refine_ls_weighting_scheme calc
_refine_ls_wR_factor_gt 0.0911
_refine_ls_wR_factor_ref 0.0929
_reflns_Friedel_coverage 0.802
_reflns_Friedel_fraction_full 0.837
_reflns_Friedel_fraction_max 0.827
_reflns_number_gt 3097
_reflns_number_total 3170
_reflns_threshold_expression 'I > 2\s(I)'
_cod_data_source_file ol5b02677_si_002.cif
_cod_data_source_block P65
_cod_original_cell_volume 2746.08(6)
_cod_database_code 1555367
_shelx_space_group_comment
; 
The symmetry employed for this shelxl refinement is uniquely defined 
by the following loop, which should always be used as a source of 
symmetry information in preference to the above space-group names. 
They are only intended as comments. 
;
_shelx_estimated_absorpt_t_min 0.699
_shelx_estimated_absorpt_t_max 0.833
_shelxl_version_number 2014/6

loop_
_space_group_symop_operation_xyz
'x, y, z'
'-y, x-y, z+2/3'
'-x+y, -x, z+1/3'
'-x, -y, z+1/2'
'y, -x+y, z+1/6'
'x-y, x, z+5/6'

loop_
_atom_site_label
_atom_site_type_symbol
_atom_site_fract_x
_atom_site_fract_y
_atom_site_fract_z
_atom_site_U_iso_or_equiv
_atom_site_adp_type
_atom_site_occupancy
_atom_site_site_symmetry_order
_atom_site_calc_flag
_atom_site_refinement_flags_posn
_atom_site_refinement_flags_adp
_atom_site_refinement_flags_occupancy
_atom_site_disorder_assembly
_atom_site_disorder_group
O11 O -0.2491(2) 0.4824(2) 0.11662(7) 0.0645(5) Uani 1 1 d . . . . .
O12 O 0.5110(2) 0.9304(3) 0.18273(7) 0.0676(5) Uani 1 1 d . . . . .
O14 O 0.69977(19) 0.8816(2) 0.14036(7) 0.0585(5) Uani 1 1 d . . . . .
O17 O 0.1323(3) 0.9835(2) 0.07431(11) 0.0901(8) Uani 1 1 d . . . . .
O18 O 0.2796(4) 1.0193(2) 0.02144(9) 0.0928(9) Uani 1 1 d . . . . .
N16 N 0.1935(2) 0.9399(2) 0.04945(7) 0.0491(5) Uani 1 1 d . . . . .
C1" C 0.3025(2) 0.7935(2) 0.07792(8) 0.0412(5) Uani 1 1 d . . . . .
C1' C 0.0119(2) 0.6800(2) 0.07460(9) 0.0432(5) Uani 1 1 d . . . . .
H1'B H -0.059(4) 0.700(3) 0.0583(10) 0.052 Uiso 1 1 d . U . . .
H1'A H 0.017(3) 0.715(3) 0.1066(10) 0.052 Uiso 1 1 d . U . . .
C2" C 0.3349(2) 0.8486(3) 0.12101(8) 0.0448(5) Uani 1 1 d . . . . .
H2" H 0.266(3) 0.866(3) 0.1364(11) 0.054 Uiso 1 1 d . U . . .
C2' C 0.1663(2) 0.7786(2) 0.05387(8) 0.0414(5) Uani 1 1 d . . . . .
H2'A H 0.173(3) 0.752(3) 0.0229(11) 0.050 Uiso 1 1 d . U . . .
C5 C -0.1411(3) 0.2825(3) 0.02001(9) 0.0518(6) Uani 0.641(8) 1 d . . P A 1
O1 O -0.1766(16) 0.239(2) -0.0241(7) 0.058(2) Uani 0.641(8) 1 d . . P A 1
C2 C -0.0798(11) 0.1784(10) -0.0383(3) 0.0713(18) Uani 0.641(8) 1 d . . P A 1
H2A H 0.0084 0.2544 -0.0539 0.086 Uiso 0.641(8) 1 calc R U P A 1
H2B H -0.1350 0.0909 -0.0571 0.086 Uiso 0.641(8) 1 calc R U P A 1
C3 C -0.0342(8) 0.1346(8) 0.0050(2) 0.0710(14) Uani 0.641(8) 1 d . . P A 1
H3A H -0.0989 0.0277 0.0111 0.085 Uiso 0.641(8) 1 calc R U P A 1
H3B H 0.0700 0.1572 0.0039 0.085 Uiso 0.641(8) 1 calc R U P A 1
O4 O -0.0534(18) 0.226(2) 0.0383(6) 0.061(2) Uani 0.641(8) 1 d . . P A 1
C5A C -0.1411(3) 0.2825(3) 0.02001(9) 0.0518(6) Uani 0.359(8) 1 d . . P A 2
O1A O -0.146(3) 0.246(5) -0.0267(14) 0.058(2) Uani 0.359(8) 1 d . . P A 2
C2A C -0.124(2) 0.1238(18) -0.0283(6) 0.0713(18) Uani 0.359(8) 1 d . . P A 2
H2AA H -0.1123 0.0959 -0.0579 0.086 Uiso 0.359(8) 1 calc R U P A 2
H2AB H -0.2000 0.0365 -0.0123 0.086 Uiso 0.359(8) 1 calc R U P A 2
C3A C 0.0244(16) 0.2115(15) -0.0036(4) 0.0710(14) Uani 0.359(8) 1 d . . P A 2
H3AA H 0.0699 0.1497 0.0023 0.085 Uiso 0.359(8) 1 calc R U P A 2
H3AB H 0.0958 0.3018 -0.0194 0.085 Uiso 0.359(8) 1 calc R U P A 2
O4A O -0.023(4) 0.244(4) 0.0319(12) 0.061(2) Uani 0.359(8) 1 d . . P A 2
C3" C 0.4673(3) 0.8762(3) 0.14132(8) 0.0466(5) Uani 1 1 d . . . . .
C4" C 0.5704(2) 0.8471(2) 0.11822(8) 0.0448(5) Uani 1 1 d . . . . .
C5" C 0.5349(3) 0.7877(3) 0.07648(9) 0.0495(5) Uani 1 1 d . . . . .
H5" H 0.604(4) 0.765(4) 0.0598(11) 0.059 Uiso 1 1 d . U . . .
C6" C 0.4018(3) 0.7619(3) 0.05627(8) 0.0471(5) Uani 1 1 d . . . . .
H6" H 0.379(3) 0.722(3) 0.0241(12) 0.056 Uiso 1 1 d . U . . .
C6 C -0.0644(3) 0.4535(3) 0.02396(8) 0.0472(5) Uani 1 1 d . . . . .
H6B H 0.035(4) 0.499(4) 0.0093(11) 0.057 Uiso 1 1 d . U . . .
H6A H -0.130(4) 0.483(3) 0.0088(11) 0.057 Uiso 1 1 d . U . . .
C7 C -0.0426(3) 0.5109(2) 0.07139(8) 0.0436(5) Uani 1 1 d . . . . .
H7A H 0.027(4) 0.486(3) 0.0865(10) 0.052 Uiso 1 1 d . U . . .
C8 C -0.1922(3) 0.4227(3) 0.09616(9) 0.0528(6) Uani 1 1 d . . . . .
C9 C -0.2680(5) 0.2532(3) 0.09236(13) 0.0798(10) Uani 1 1 d . . . . .
H9B H -0.351(5) 0.215(5) 0.1093(17) 0.096 Uiso 1 1 d . U . . .
H9A H -0.188(5) 0.231(5) 0.1046(17) 0.096 Uiso 1 1 d . U . . .
C10 C -0.2903(4) 0.2051(3) 0.04434(12) 0.0712(9) Uani 1 1 d . . . . .
H10B H -0.3338 0.0963 0.0425 0.085 Uiso 1 1 calc R U . A 1
H10A H -0.3602 0.2311 0.0307 0.085 Uiso 1 1 calc R U . A 1
C13 C 0.4150(4) 0.9661(5) 0.20725(12) 0.0784(10) Uani 1 1 d . . . . .
H13C H 0.4583 1.0030 0.2357 0.118 Uiso 1 1 calc R U . . .
H13B H 0.4039 1.0425 0.1921 0.118 Uiso 1 1 calc R U . . .
H13A H 0.3176 0.8771 0.2106 0.118 Uiso 1 1 calc R U . . .
C15 C 0.8073(3) 0.8581(4) 0.11739(12) 0.0713(8) Uani 1 1 d . . . . .
H15C H 0.8934 0.8858 0.1359 0.107 Uiso 1 1 calc R U . . .
H15B H 0.7624 0.7534 0.1094 0.107 Uiso 1 1 calc R U . . .
H15A H 0.8389 0.9192 0.0913 0.107 Uiso 1 1 calc R U . . .

loop_
_atom_site_aniso_label
_atom_site_aniso_U_11
_atom_site_aniso_U_22
_atom_site_aniso_U_33
_atom_site_aniso_U_23
_atom_site_aniso_U_13
_atom_site_aniso_U_12
O11 0.0644(11) 0.0603(10) 0.0559(11) -0.0053(9) 0.0171(9) 0.0215(9)
O12 0.0522(10) 0.0998(15) 0.0526(11) -0.0215(11) -0.0099(8) 0.0393(10)
O14 0.0432(8) 0.0673(11) 0.0678(13) 0.0028(9) -0.0011(8) 0.0298(8)
O17 0.0966(17) 0.0570(11) 0.130(2) 0.0099(13) 0.0389(16) 0.0484(12)
O18 0.130(2) 0.0490(10) 0.0751(16) 0.0180(11) 0.0307(15) 0.0264(12)
N16 0.0515(10) 0.0407(10) 0.0516(12) 0.0005(8) -0.0064(9) 0.0204(8)
C1" 0.0421(10) 0.0362(9) 0.0430(12) 0.0023(8) 0.0031(9) 0.0178(8)
C1' 0.0427(10) 0.0412(10) 0.0451(13) -0.0044(9) 0.0016(9) 0.0206(9)
C2" 0.0397(10) 0.0477(11) 0.0474(13) -0.0038(10) 0.0027(9) 0.0221(9)
C2' 0.0456(11) 0.0378(10) 0.0396(12) -0.0019(8) 0.0002(9) 0.0199(8)
C5 0.0670(14) 0.0476(12) 0.0479(14) -0.0079(10) -0.0098(11) 0.0340(11)
O1 0.071(6) 0.071(2) 0.052(3) -0.0194(19) -0.018(5) 0.049(5)
C2 0.106(6) 0.083(6) 0.048(4) -0.008(3) -0.002(3) 0.065(5)
C3 0.099(4) 0.067(3) 0.072(3) -0.007(3) -0.011(3) 0.061(3)
O4 0.087(7) 0.070(5) 0.049(6) -0.010(3) -0.014(4) 0.056(5)
C5A 0.0670(14) 0.0476(12) 0.0479(14) -0.0079(10) -0.0098(11) 0.0340(11)
O1A 0.071(6) 0.071(2) 0.052(3) -0.0194(19) -0.018(5) 0.049(5)
C2A 0.106(6) 0.083(6) 0.048(4) -0.008(3) -0.002(3) 0.065(5)
C3A 0.099(4) 0.067(3) 0.072(3) -0.007(3) -0.011(3) 0.061(3)
O4A 0.087(7) 0.070(5) 0.049(6) -0.010(3) -0.014(4) 0.056(5)
C3" 0.0431(10) 0.0500(11) 0.0446(14) -0.0009(10) 0.0015(9) 0.0218(9)
C4" 0.0379(10) 0.0412(10) 0.0552(15) 0.0094(9) 0.0050(9) 0.0197(8)
C5" 0.0490(12) 0.0495(12) 0.0566(16) 0.0053(10) 0.0110(10) 0.0297(10)
C6" 0.0526(12) 0.0469(11) 0.0422(14) -0.0008(9) 0.0063(10) 0.0253(10)
C6 0.0551(13) 0.0437(11) 0.0432(13) 0.0000(9) 0.0021(10) 0.0250(10)
C7 0.0471(11) 0.0411(11) 0.0426(12) -0.0016(9) -0.0025(9) 0.0221(9)
C8 0.0611(14) 0.0476(12) 0.0416(13) -0.0017(10) 0.0033(11) 0.0211(11)
C9 0.094(2) 0.0474(15) 0.076(2) 0.0107(14) 0.030(2) 0.0190(15)
C10 0.0723(17) 0.0400(13) 0.083(2) -0.0097(13) 0.0032(16) 0.0146(12)
C13 0.0612(16) 0.113(3) 0.0607(18) -0.0361(18) -0.0092(14) 0.0431(18)
C15 0.0481(13) 0.0868(19) 0.091(2) 0.0062(17) 0.0035(14) 0.0427(14)

loop_
_atom_type_symbol
_atom_type_description
_atom_type_scat_dispersion_real
_atom_type_scat_dispersion_imag
_atom_type_scat_source
C C 0.0181 0.0091 'International Tables Vol C Tables 4.2.6.8 and 6.1.1.4'
H H 0.0000 0.0000 'International Tables Vol C Tables 4.2.6.8 and 6.1.1.4'
N N 0.0311 0.0180 'International Tables Vol C Tables 4.2.6.8 and 6.1.1.4'
O O 0.0492 0.0322 'International Tables Vol C Tables 4.2.6.8 and 6.1.1.4'

loop_
_geom_angle_atom_site_label_1
_geom_angle_atom_site_label_2
_geom_angle_atom_site_label_3
_geom_angle
C3" O12 C13 117.7(2)
C4" O14 C15 116.4(2)
O17 N16 O18 122.5(2)
O17 N16 C2' 119.7(2)
O18 N16 C2' 117.7(2)
C6" C1" C2" 119.3(2)
C6" C1" C2' 119.6(2)
C2" C1" C2' 121.0(2)
C2' C1' C7 113.09(18)
C2' C1' H1'B 106.2(17)
C7 C1' H1'B 108.2(17)
C2' C1' H1'A 107.9(16)
C7 C1' H1'A 112.5(16)
H1'B C1' H1'A 109(2)
C3" C2" C1" 120.8(2)
C3" C2" H2" 119(2)
C1" C2" H2" 120(2)
C1" C2' C1' 117.64(19)
C1" C2' N16 105.74(17)
C1' C2' N16 108.54(18)
C1" C2' H2'A 107.8(17)
C1' C2' H2'A 113.6(16)
N16 C2' H2'A 102.2(18)
O4 C5 O1 111.6(11)
O4 C5 C10 105.9(6)
O1 C5 C10 105.6(6)
O4 C5 C6 111.9(8)
O1 C5 C6 110.1(9)
C10 C5 C6 111.5(2)
C5 O1 C2 107.1(12)
O1 C2 C3 103.6(11)
O1 C2 H2A 111.0
C3 C2 H2A 111.0
O1 C2 H2B 111.0
C3 C2 H2B 111.0
H2A C2 H2B 109.0
O4 C3 C2 104.7(9)
O4 C3 H3A 110.8
C2 C3 H3A 110.8
O4 C3 H3B 110.8
C2 C3 H3B 110.8
H3A C3 H3B 108.9
C5 O4 C3 107.8(14)
O1A C5A O4A 95.4(19)
O1A C5A C10 116.5(12)
O4A C5A C10 118.8(12)
O1A C5A C6 107.7(17)
O4A C5A C6 105.3(14)
C10 C5A C6 111.5(2)
C2A O1A C5A 106(3)
O1A C2A C3A 90.8(19)
O1A C2A H2AA 113.5
C3A C2A H2AA 113.5
O1A C2A H2AB 113.5
C3A C2A H2AB 113.5
H2AA C2A H2AB 110.8
O4A C3A C2A 100(2)
O4A C3A H3AA 111.7
C2A C3A H3AA 111.7
O4A C3A H3AB 111.7
C2A C3A H3AB 111.7
H3AA C3A H3AB 109.5
C3A O4A C5A 109(3)
O12 C3" C2" 125.9(2)
O12 C3" C4" 114.8(2)
C2" C3" C4" 119.3(2)
O14 C4" C5" 125.3(2)
O14 C4" C3" 115.3(2)
C5" C4" C3" 119.4(2)
C4" C5" C6" 120.5(2)
C4" C5" H5" 121.2(19)
C6" C5" H5" 118.3(19)
C1" C6" C5" 120.6(2)
C1" C6" H6" 120.0(17)
C5" C6" H6" 119.4(17)
C5A C6 C7 114.0(2)
C5 C6 C7 114.0(2)
C5A C6 H6B 108.8(18)
C5 C6 H6B 108.8(18)
C7 C6 H6B 109.1(19)
C5A C6 H6A 106.2(18)
C5 C6 H6A 106.2(18)
C7 C6 H6A 108.4(19)
H6B C6 H6A 110(3)
C8 C7 C1' 109.03(19)
C8 C7 C6 109.18(19)
C1' C7 C6 113.2(2)
C8 C7 H7A 104.8(19)
C1' C7 H7A 111.0(18)
C6 C7 H7A 109.3(18)
O11 C8 C9 121.4(3)
O11 C8 C7 123.3(2)
C9 C8 C7 115.3(2)
C8 C9 C10 110.6(3)
C8 C9 H9B 106(3)
C10 C9 H9B 117(3)
C8 C9 H9A 103(3)
C10 C9 H9A 107(3)
H9B C9 H9A 112(4)
C5A C10 C9 110.6(3)
C5 C10 C9 110.6(3)
C5 C10 H10B 109.5
C9 C10 H10B 109.5
C5 C10 H10A 109.5
C9 C10 H10A 109.5
H10B C10 H10A 108.1
O12 C13 H13C 109.5
O12 C13 H13B 109.5
H13C C13 H13B 109.5
O12 C13 H13A 109.5
H13C C13 H13A 109.5
H13B C13 H13A 109.5
O14 C15 H15C 109.5
O14 C15 H15B 109.5
H15C C15 H15B 109.5
O14 C15 H15A 109.5
H15C C15 H15A 109.5
H15B C15 H15A 109.5

loop_
_geom_bond_atom_site_label_1
_geom_bond_atom_site_label_2
_geom_bond_distance
O11 C8 1.204(3)
O12 C3" 1.358(3)
O12 C13 1.417(4)
O14 C4" 1.363(3)
O14 C15 1.419(3)
O17 N16 1.199(3)
O18 N16 1.202(3)
N16 C2' 1.533(3)
C1" C6" 1.376(3)
C1" C2" 1.399(3)
C1" C2' 1.510(3)
C1' C2' 1.520(3)
C1' C7 1.530(3)
C1' H1'B 0.98(3)
C1' H1'A 1.03(3)
C2" C3" 1.381(3)
C2" H2" 0.93(3)
C2' H2'A 0.99(3)
C5 O4 1.40(2)
C5 O1 1.40(2)
C5 C10 1.513(4)
C5 C6 1.520(3)
O1 C2 1.469(17)
C2 C3 1.536(11)
C2 H2A 0.9700
C2 H2B 0.9700
C3 O4 1.456(19)
C3 H3A 0.9700
C3 H3B 0.9700
C5A O1A 1.46(4)
C5A O4A 1.49(4)
C5A C10 1.513(4)
C5A C6 1.520(3)
O1A C2A 1.37(4)
C2A C3A 1.52(2)
C2A H2AA 0.9700
C2A H2AB 0.9700
C3A O4A 1.29(4)
C3A H3AA 0.9700
C3A H3AB 0.9700
C3" C4" 1.415(3)
C4" C5" 1.376(4)
C5" C6" 1.392(4)
C5" H5" 0.99(3)
C6" H6" 1.04(4)
C6 C7 1.531(3)
C6 H6B 0.99(3)
C6 H6A 0.98(3)
C7 C8 1.528(3)
C7 H7A 0.98(3)
C8 C9 1.506(4)
C9 C10 1.522(5)
C9 H9B 0.90(5)
C9 H9A 1.02(5)
C10 H10B 0.9700
C10 H10A 0.9700
C13 H13C 0.9600
C13 H13B 0.9600
C13 H13A 0.9600
C15 H15C 0.9600
C15 H15B 0.9600
C15 H15A 0.9600

loop_
_geom_torsion_atom_site_label_1
_geom_torsion_atom_site_label_2
_geom_torsion_atom_site_label_3
_geom_torsion_atom_site_label_4
_geom_torsion
C6" C1" C2" C3" 2.2(3)
C2' C1" C2" C3" -173.6(2)
C6" C1" C2' C1' 126.3(2)
C2" C1" C2' C1' -57.9(3)
C6" C1" C2' N16 -112.3(2)
C2" C1" C2' N16 63.4(3)
C7 C1' C2' C1" -72.9(3)
C7 C1' C2' N16 167.2(2)
O17 N16 C2' C1" -100.1(3)
O18 N16 C2' C1" 78.0(3)
O17 N16 C2' C1' 27.0(3)
O18 N16 C2' C1' -154.9(3)
O4 C5 O1 C2 -12.8(16)
C10 C5 O1 C2 -127.4(10)
C6 C5 O1 C2 112.1(12)
C5 O1 C2 C3 21.4(15)
O1 C2 C3 O4 -22.5(13)
O1 C5 O4 C3 -2.3(14)
C10 C5 O4 C3 112.1(8)
C6 C5 O4 C3 -126.1(9)
C2 C3 O4 C5 15.6(11)
O4A C5A O1A C2A 36(2)
C10 C5A O1A C2A -90.1(18)
C6 C5A O1A C2A 143.8(17)
C5A O1A C2A C3A -56.7(19)
O1A C2A C3A O4A 59(3)
C2A C3A O4A C5A -39(2)
O1A C5A O4A C3A 5(3)
C10 C5A O4A C3A 129.5(17)
C6 C5A O4A C3A -105(2)
C13 O12 C3" C2" -1.8(4)
C13 O12 C3" C4" 178.2(3)
C1" C2" C3" O12 179.5(2)
C1" C2" C3" C4" -0.4(3)
C15 O14 C4" C5" 2.2(3)
C15 O14 C4" C3" -178.0(2)
O12 C3" C4" O14 -1.7(3)
C2" C3" C4" O14 178.2(2)
O12 C3" C4" C5" 178.1(2)
C2" C3" C4" C5" -2.0(3)
O14 C4" C5" C6" -177.6(2)
C3" C4" C5" C6" 2.7(3)
C2" C1" C6" C5" -1.5(3)
C2' C1" C6" C5" 174.3(2)
C4" C5" C6" C1" -0.9(3)
O1A C5A C6 C7 -176.7(11)
O4A C5A C6 C7 -75.8(13)
C10 C5A C6 C7 54.3(3)
O4 C5 C6 C7 -64.1(7)
O1 C5 C6 C7 171.2(5)
C10 C5 C6 C7 54.3(3)
C2' C1' C7 C8 175.6(2)
C2' C1' C7 C6 -62.7(3)
C5A C6 C7 C8 -49.4(3)
C5 C6 C7 C8 -49.4(3)
C5A C6 C7 C1' -171.1(2)
C5 C6 C7 C1' -171.1(2)
C1' C7 C8 O11 -3.9(4)
C6 C7 C8 O11 -128.0(3)
C1' C7 C8 C9 174.4(3)
C6 C7 C8 C9 50.3(3)
O11 C8 C9 C10 123.8(3)
C7 C8 C9 C10 -54.6(4)
O1A C5A C10 C9 179.6(18)
O4A C5A C10 C9 66.5(18)
C6 C5A C10 C9 -56.2(3)
O4 C5 C10 C9 65.8(9)
O1 C5 C10 C9 -175.8(9)
C6 C5 C10 C9 -56.2(3)
C8 C9 C10 C5A 55.9(4)
C8 C9 C10 C5 55.9(4)
